data_1531495
loop_
_publ_author_name
'Haarmann, F.'
'Jacobs, H.'
'Kennedy, C.A.'
'Kockelmann, W.'
'Senker, J.'
'Mueller, P.'
'Marriott, R.A.'
'Qiu, L.'
'White, M.A.'

_publ_section_title
;
 Dynamics of anions and cations in cesium hydrogensulfide (Cs H S, Cs D
 S): neutron and X-ray diffraction, calorimetry and proton NMR
 investigations
;
_journal_name_full 'Journal of Chemical Physics'
_journal_page_first 4961
_journal_page_last 4972
_journal_volume 117
_journal_year 2002
_chemical_formula_sum 'Cs D S'
_chemical_name_systematic 'Cs (D S)'
_space_group_IT_number 127
_symmetry_space_group_name_Hall '-P 4 2ab'
_symmetry_space_group_name_H-M 'P 4/m b m'
_cell_angle_alpha 90
_cell_angle_beta 90
_cell_angle_gamma 90
_cell_formula_units_Z 2
_cell_length_a 5.8465
_cell_length_b 5.8465
_cell_length_c 4.5259
_cell_volume 154.702
_citation_journal_id_ASTM JCPSA6
_cod_data_source_file Haarmann_JCPSA6_2002_1952.cif
_cod_data_source_block D1Cs1S1
_cod_original_cell_volume 154.7023
_cod_original_formula_sum 'D1 Cs1 S1'
_cod_database_code 1531495

loop_
_symmetry_equiv_pos_as_xyz
x,y,z
-y,x,z
-x,-y,z
y,-x,z
x+1/2,-y+1/2,-z
y+1/2,x+1/2,-z
-x+1/2,y+1/2,-z
-y+1/2,-x+1/2,-z
-x,-y,-z
y,-x,-z
x,y,-z
-y,x,-z
-x-1/2,y-1/2,z
-y-1/2,-x-1/2,z
x-1/2,-y-1/2,z
y-1/2,x-1/2,z

loop_
_atom_site_label
_atom_site_type_symbol
_atom_site_fract_x
_atom_site_fract_y
_atom_site_fract_z
_atom_site_occupancy
_atom_site_U_iso_or_equiv
D1 D+1 0.1584 0.6584 0.5 0.5 0.0
Cs1 Cs+1 0 0 0 1 0.0
S1 S-2 0 0.5 0.5 1 0.0
